data_7003805
loop_
_publ_author_name
'Dutton, Jason L.'
'Sutrisno, Andre'
'Schurko, Robert W.'
'Ragogna, Paul J.'

_publ_section_title
;
 Synthesis and characterization of cationic selenium--nitrogen
 heterocycles from tert-butyl-DAB (DAB =
 1,4-di-tert-butyl-1,3-diazabutadiene) and SeX4via the reductive
 elimination of X2 (X = Cl, Br): a distinct contrast with tellurium
;
_journal_issue 26
_journal_name_full 'Dalton Transactions'
_journal_page_first 3470
_journal_page_last 3477
_journal_paper_doi 10.1039/b719779a
_journal_year 2008
_chemical_formula_sum 'C30 H11 B F20 N2 Se'
_chemical_formula_weight 869.18
_chemical_name_systematic
;
?
;
_space_group_IT_number 2
_symmetry_cell_setting triclinic
_symmetry_space_group_name_Hall '-P 1'
_symmetry_space_group_name_H-M 'P -1'
_atom_sites_solution_hydrogens geom
_atom_sites_solution_primary direct
_atom_sites_solution_secondary difmap
_audit_creation_method SHELXL-97
_cell_angle_alpha 68.87(3)
_cell_angle_beta 78.32(3)
_cell_angle_gamma 81.81(3)
_cell_formula_units_Z 4
_cell_length_a 9.910(2)
_cell_length_b 17.185(3)
_cell_length_c 19.626(4)
_cell_measurement_reflns_used 28373
_cell_measurement_temperature 150(2)
_cell_measurement_theta_max 27.48
_cell_measurement_theta_min 2.04
_cell_volume 3044.2(12)
_computing_cell_refinement 'DENZO-SMN (Otwinowski & Minor, 1997)'
_computing_data_collection 'COLLECT (Nonius, 1997-2001)'
_computing_data_reduction DENZO-SMN
_computing_molecular_graphics 'SHELXTL/PC (Sheldrick, 2001)'
_computing_publication_material SHELXTL/PC
_computing_structure_refinement 'SHELXL-97 (Sheldrick, 1997)'
_computing_structure_solution 'SHELXS-97 (Sheldrick, 1990)'
_diffrn_ambient_temperature 150(2)
_diffrn_measured_fraction_theta_full .959
_diffrn_measured_fraction_theta_max .959
_diffrn_measurement_device_type 'Nonius Kappa-CCD'
_diffrn_measurement_method '\f scans, and \w scans with \k offsets'
_diffrn_radiation_monochromator graphite
_diffrn_radiation_source 'fine-focus sealed tube'
_diffrn_radiation_type MoK\a
_diffrn_radiation_wavelength 0.71073
_diffrn_reflns_av_R_equivalents 0.0279
_diffrn_reflns_av_sigmaI/netI 0.0418
_diffrn_reflns_limit_h_max 12
_diffrn_reflns_limit_h_min -12
_diffrn_reflns_limit_k_max 22
_diffrn_reflns_limit_k_min -22
_diffrn_reflns_limit_l_max 25
_diffrn_reflns_limit_l_min -25
_diffrn_reflns_number 23198
_diffrn_reflns_theta_full 27.94
_diffrn_reflns_theta_max 27.94
_diffrn_reflns_theta_min 2.10
_exptl_absorpt_coefficient_mu 1.385
_exptl_absorpt_correction_T_max 0.6283
_exptl_absorpt_correction_T_min 0.5444
_exptl_absorpt_correction_type multi-scan
_exptl_absorpt_process_details 'DENZO-SMN (Otwinowski & Minor, 1997)'
_exptl_crystal_colour colourless
_exptl_crystal_density_diffrn 1.896
_exptl_crystal_density_method 'not measured'
_exptl_crystal_description block
_exptl_crystal_F_000 1696
_exptl_crystal_size_max 0.50
_exptl_crystal_size_mid 0.45
_exptl_crystal_size_min 0.37
_refine_diff_density_max .396
_refine_diff_density_min -1.043
_refine_diff_density_rms .069
_refine_ls_extinction_method none
_refine_ls_goodness_of_fit_ref 1.022
_refine_ls_hydrogen_treatment mixed
_refine_ls_matrix_type full
_refine_ls_number_parameters 979
_refine_ls_number_reflns 14014
_refine_ls_number_restraints 0
_refine_ls_restrained_S_all 1.022
_refine_ls_R_factor_all 0.0596
_refine_ls_R_factor_gt 0.0400
_refine_ls_shift/su_max 0.002
_refine_ls_shift/su_mean 0.000
_refine_ls_structure_factor_coef Fsqd
_refine_ls_weighting_details 'calc w=1/[\s^2^(Fo^2^)+(0.0396P)^2^+2.9074P] where P=(Fo^2^+2Fc^2^)/3'
_refine_ls_weighting_scheme calc
_refine_ls_wR_factor_gt 0.0915
_refine_ls_wR_factor_ref 0.1012
_reflns_number_gt 10849
_reflns_number_total 14014
_reflns_threshold_expression >2sigma(I)
_cod_data_source_file b719779a.txt
_cod_data_source_block 07107
_cod_original_cell_volume 3044.4(11)
_cod_original_sg_symbol_H-M P-1
_cod_database_code 7003805

loop_
_symmetry_equiv_pos_as_xyz
'x, y, z'
'-x, -y, -z'

loop_
_atom_site_label
_atom_site_type_symbol
_atom_site_fract_x
_atom_site_fract_y
_atom_site_fract_z
_atom_site_U_iso_or_equiv
_atom_site_adp_type
_atom_site_occupancy
_atom_site_symmetry_multiplicity
_atom_site_calc_flag
_atom_site_refinement_flags
_atom_site_disorder_assembly
_atom_site_disorder_group
Se1 Se 0.42920(3) 0.101661(15) 0.001959(14) 0.02683(7) Uani 1 1 d . . .
F74 F 0.10431(14) 0.34528(9) -0.09688(8) 0.0289(3) Uani 1 1 d . . .
F78 F -0.30741(15) 0.44734(9) -0.19771(8) 0.0295(3) Uani 1 1 d . . .
F72 F 0.29969(15) 0.34912(9) -0.23157(9) 0.0344(3) Uani 1 1 d . . .
F80 F 0.18091(17) 0.28944(9) -0.32014(8) 0.0356(4) Uani 1 1 d . . .
F76 F -0.25683(17) 0.48714(10) 0.01826(9) 0.0389(4) Uani 1 1 d . . .
F77 F -0.40551(15) 0.50621(9) -0.08874(9) 0.0339(3) Uani 1 1 d . . .
F66 F -0.25972(16) 0.26811(9) -0.16348(9) 0.0361(4) Uani 1 1 d . . .
F68 F -0.09289(16) 0.52933(9) -0.30243(9) 0.0373(4) Uani 1 1 d . . .
F75 F 0.00057(16) 0.40403(10) 0.01330(8) 0.0360(4) Uani 1 1 d . . .
F81 F 0.31836(19) 0.13988(10) -0.28948(9) 0.0442(4) Uani 1 1 d . . .
F84 F -0.05510(15) 0.21600(9) -0.07381(8) 0.0323(3) Uani 1 1 d . . .
F70 F 0.3444(2) 0.63025(11) -0.36098(11) 0.0544(5) Uani 1 1 d . . .
F82 F 0.2685(2) 0.02655(10) -0.15161(9) 0.0469(4) Uani 1 1 d . . .
N2 N 0.5070(2) 0.19309(12) 0.00306(11) 0.0256(4) Uani 1 1 d . . .
F83 F 0.07603(19) 0.06704(9) -0.04734(9) 0.0439(4) Uani 1 1 d . . .
F69 F 0.0665(2) 0.65558(9) -0.36385(10) 0.0486(5) Uani 1 1 d . . .
F62 F -0.0148(2) 0.42897(11) -0.39093(9) 0.0486(4) Uani 1 1 d . . .
F71 F 0.45543(17) 0.47523(11) -0.29479(11) 0.0488(4) Uani 1 1 d . . .
N1 N 0.5994(2) 0.05105(13) -0.00499(12) 0.0288(5) Uani 1 1 d . . .
F65 F -0.43996(19) 0.24058(13) -0.23402(13) 0.0622(6) Uani 1 1 d . . .
C67 C 0.0933(3) 0.43052(15) -0.26580(13) 0.0255(5) Uani 1 1 d . . .
C73 C -0.0958(2) 0.38949(14) -0.15260(13) 0.0229(5) Uani 1 1 d . . .
C2 C 0.6407(3) 0.17882(16) -0.00120(14) 0.0296(5) Uani 1 1 d . . .
H32A H 0.6990 0.2182 -0.0013 0.036 Uiso 1 1 calc R . .
C80 C 0.1543(3) 0.23713(15) -0.25035(14) 0.0272(5) Uani 1 1 d . . .
C78 C -0.2248(3) 0.43272(14) -0.14684(13) 0.0242(5) Uani 1 1 d . . .
C74 C -0.0257(2) 0.38269(14) -0.09629(14) 0.0246(5) Uani 1 1 d . . .
C84 C 0.0385(3) 0.20254(15) -0.13058(14) 0.0263(5) Uani 1 1 d . . .
F63 F -0.1991(3) 0.40347(17) -0.45975(12) 0.0792(7) Uani 1 1 d . . .
C82 C 0.2023(3) 0.10289(15) -0.16711(15) 0.0315(6) Uani 1 1 d . . .
B21 B -0.0178(3) 0.35849(17) -0.22315(15) 0.0248(6) Uani 1 1 d . . .
C83 C 0.1058(3) 0.12421(15) -0.11435(14) 0.0301(6) Uani 1 1 d . . .
C77 C -0.2795(3) 0.46463(15) -0.09038(14) 0.0258(5) Uani 1 1 d . . .
C76 C -0.2048(3) 0.45508(15) -0.03599(14) 0.0270(5) Uani 1 1 d . . .
C1 C 0.6912(3) 0.09872(15) -0.00568(15) 0.0301(6) Uani 1 1 d . . .
H31B H 0.7868 0.0809 -0.0090 0.036 Uiso 1 1 calc R . .
C62 C -0.1195(3) 0.38224(19) -0.34838(16) 0.0405(7) Uani 1 1 d . . .
C33 C 0.4217(3) 0.27261(15) 0.00709(15) 0.0296(5) Uani 1 1 d . . .
C72 C 0.2342(3) 0.42280(15) -0.26556(14) 0.0291(5) Uani 1 1 d . . .
C81 C 0.2270(3) 0.16015(16) -0.23629(14) 0.0299(6) Uani 1 1 d . . .
C79 C 0.0603(2) 0.26409(14) -0.19877(13) 0.0236(5) Uani 1 1 d . . .
C75 C -0.0763(3) 0.41299(15) -0.03851(13) 0.0263(5) Uani 1 1 d . . .
C68 C 0.0444(3) 0.51237(16) -0.30039(14) 0.0298(6) Uani 1 1 d . . .
C66 C -0.2394(3) 0.30308(17) -0.23798(16) 0.0340(6) Uani 1 1 d . . .
C70 C 0.2630(3) 0.56634(17) -0.33138(16) 0.0378(7) Uani 1 1 d . . .
C61 C -0.1280(3) 0.35089(16) -0.27266(15) 0.0305(6) Uani 1 1 d . . .
C71 C 0.3189(3) 0.48777(17) -0.29772(16) 0.0351(6) Uani 1 1 d . . .
C69 C 0.1242(3) 0.57840(16) -0.33250(15) 0.0358(6) Uani 1 1 d . . .
C36 C 0.2758(3) 0.24982(18) 0.04361(17) 0.0419(7) Uani 1 1 d . . .
H36A H 0.2773 0.2091 0.0936 0.063 Uiso 1 1 calc R . .
H36B H 0.2374 0.2254 0.0143 0.063 Uiso 1 1 calc R . .
H36C H 0.2183 0.3002 0.0466 0.063 Uiso 1 1 calc R . .
F64 F -0.4149(2) 0.30974(18) -0.38365(15) 0.0865(8) Uani 1 1 d . . .
C35 C 0.4245(3) 0.33022(17) -0.07250(16) 0.0380(7) Uani 1 1 d . . .
H35A H 0.3699 0.3828 -0.0736 0.057 Uiso 1 1 calc R . .
H35B H 0.3854 0.3033 -0.0996 0.057 Uiso 1 1 calc R . .
H35C H 0.5202 0.3419 -0.0958 0.057 Uiso 1 1 calc R . .
C65 C -0.3351(3) 0.2882(2) -0.2732(2) 0.0454(8) Uani 1 1 d . . .
C34 C 0.4866(4) 0.30931(19) 0.05183(19) 0.0481(8) Uani 1 1 d . . .
H34A H 0.4306 0.3596 0.0562 0.072 Uiso 1 1 calc R . .
H34B H 0.5803 0.3240 0.0267 0.072 Uiso 1 1 calc R . .
H34C H 0.4907 0.2679 0.1013 0.072 Uiso 1 1 calc R . .
C64 C -0.3226(4) 0.3219(2) -0.3478(2) 0.0569(10) Uani 1 1 d . . .
C63 C -0.2145(4) 0.3692(2) -0.38550(19) 0.0552(9) Uani 1 1 d . . .
Se22 Se 0.26282(3) 0.21121(2) 0.368306(17) 0.04426(9) Uani 1 1 d . . .
N22 N 0.2946(2) 0.29584(15) 0.39889(13) 0.0351(5) Uani 1 1 d . . .
C22 C 0.3293(3) 0.36049(18) 0.34079(16) 0.0380(6) Uani 1 1 d . . .
H22A H 0.3523 0.4112 0.3432 0.046 Uiso 1 1 calc R . .
N21 N 0.2978(3) 0.27619(17) 0.27618(14) 0.0427(6) Uani 1 1 d . . .
C23 C 0.2701(3) 0.2904(2) 0.47910(16) 0.0442(7) Uani 1 1 d . . .
C21 C 0.3293(3) 0.34750(19) 0.27369(17) 0.0417(7) Uani 1 1 d . . .
H21A H 0.3522 0.3906 0.2275 0.050 Uiso 1 1 calc R . .
C26 C 0.3109(4) 0.2002(2) 0.52229(18) 0.0590(10) Uani 1 1 d . . .
H26A H 0.2517 0.1634 0.5156 0.089 Uiso 1 1 calc R . .
H26B H 0.2999 0.1929 0.5750 0.089 Uiso 1 1 calc R . .
H26C H 0.4076 0.1862 0.5042 0.089 Uiso 1 1 calc R . .
C25 C 0.3575(4) 0.3507(2) 0.4891(2) 0.0547(9) Uani 1 1 d . . .
H25A H 0.3464 0.3433 0.5418 0.082 Uiso 1 1 calc R . .
H25B H 0.3272 0.4084 0.4614 0.082 Uiso 1 1 calc R . .
H25C H 0.4549 0.3390 0.4705 0.082 Uiso 1 1 calc R . .
C24 C 0.1161(4) 0.3132(3) 0.4992(2) 0.0664(11) Uani 1 1 d . . .
H24A H 0.0620 0.2762 0.4893 0.100 Uiso 1 1 calc R . .
H24B H 0.0932 0.3714 0.4695 0.100 Uiso 1 1 calc R . .
H24C H 0.0944 0.3067 0.5519 0.100 Uiso 1 1 calc R . .
F56 F 0.87147(16) 0.95173(9) 0.36268(8) 0.0310(3) Uani 1 1 d . . .
F48 F 0.67799(15) 1.13983(9) 0.16329(7) 0.0302(3) Uani 1 1 d . . .
F42 F 0.61630(15) 1.20074(9) 0.38108(8) 0.0323(3) Uani 1 1 d . . .
F50 F 0.58077(15) 1.25936(9) 0.23102(9) 0.0337(3) Uani 1 1 d . . .
F54 F 1.06117(15) 1.20925(9) 0.23756(9) 0.0339(3) Uani 1 1 d . . .
F60 F 0.97842(16) 1.15883(9) 0.13093(8) 0.0342(3) Uani 1 1 d . . .
F38 F 1.06374(15) 1.05984(9) 0.36503(8) 0.0318(3) Uani 1 1 d . . .
F44 F 0.61664(17) 1.02432(10) 0.42337(8) 0.0349(4) Uani 1 1 d . . .
F57 F 1.04311(18) 0.84121(9) 0.31251(9) 0.0402(4) Uani 1 1 d . . .
F39 F 1.09079(17) 1.07700(10) 0.48934(8) 0.0383(4) Uani 1 1 d . . .
F51 F 0.61029(17) 1.42024(9) 0.17206(9) 0.0411(4) Uani 1 1 d . . .
F52 F 0.86246(18) 1.47966(9) 0.14121(9) 0.0406(4) Uani 1 1 d . . .
F59 F 1.14862(17) 1.04855(11) 0.08382(9) 0.0425(4) Uani 1 1 d . . .
F53 F 1.08869(17) 1.37229(10) 0.17186(10) 0.0436(4) Uani 1 1 d . . .
F41 F 0.65092(19) 1.22056(11) 0.50486(9) 0.0447(4) Uani 1 1 d . . .
F45 F 0.39128(18) 0.96114(11) 0.42245(9) 0.0475(4) Uani 1 1 d . . .
F47 F 0.44914(17) 1.07509(11) 0.16450(9) 0.0419(4) Uani 1 1 d . . .
F40 F 0.8851(2) 1.15732(11) 0.56224(9) 0.0495(5) Uani 1 1 d . . .
F58 F 1.18869(18) 0.89004(11) 0.17276(10) 0.0448(4) Uani 1 1 d . . .
F46 F 0.30355(18) 0.98299(12) 0.29348(10) 0.0489(4) Uani 1 1 d . . .
C49 C 0.8198(3) 1.22438(14) 0.23709(13) 0.0233(5) Uani 1 1 d . . .
C55 C 0.9203(2) 1.06241(15) 0.25181(13) 0.0235(5) Uani 1 1 d . . .
C56 C 0.9413(3) 0.97907(15) 0.29341(13) 0.0255(5) Uani 1 1 d . . .
C43 C 0.6596(2) 1.08870(14) 0.29304(13) 0.0230(5) Uani 1 1 d . . .
C42 C 0.7366(3) 1.16840(15) 0.40587(13) 0.0262(5) Uani 1 1 d . . .
C60 C 0.9925(3) 1.08168(15) 0.18043(14) 0.0258(5) Uani 1 1 d . . .
C38 C 0.9547(3) 1.09873(14) 0.39738(13) 0.0261(5) Uani 1 1 d . . .
C37 C 0.8359(3) 1.12713(14) 0.36629(13) 0.0236(5) Uani 1 1 d . . .
C48 C 0.6083(2) 1.09679(15) 0.23005(13) 0.0244(5) Uani 1 1 d . . .
C44 C 0.5803(3) 1.04089(15) 0.35700(13) 0.0257(5) Uani 1 1 d . . .
B11 B 0.8086(3) 1.12480(16) 0.28682(15) 0.0229(5) Uani 1 1 d . . .
C58 C 1.1013(3) 0.94476(17) 0.19859(15) 0.0316(6) Uani 1 1 d . . .
C53 C 0.9630(3) 1.34293(16) 0.18767(14) 0.0305(6) Uani 1 1 d . . .
C59 C 1.0813(3) 1.02526(17) 0.15437(14) 0.0299(6) Uani 1 1 d . . .
C39 C 0.9722(3) 1.10798(16) 0.46217(14) 0.0300(6) Uani 1 1 d . . .
C50 C 0.7106(3) 1.28247(15) 0.21778(14) 0.0265(5) Uani 1 1 d . . .
C46 C 0.4167(3) 1.01720(17) 0.29388(16) 0.0329(6) Uani 1 1 d . . .
C51 C 0.7229(3) 1.36728(15) 0.18622(14) 0.0300(6) Uani 1 1 d . . .
C47 C 0.4912(3) 1.06363(16) 0.22887(14) 0.0291(5) Uani 1 1 d . . .
C54 C 0.9460(3) 1.25934(15) 0.22040(14) 0.0273(5) Uani 1 1 d . . .
C57 C 1.0289(3) 0.92086(15) 0.26894(15) 0.0296(5) Uani 1 1 d . . .
C41 C 0.7518(3) 1.17994(16) 0.46980(14) 0.0327(6) Uani 1 1 d . . .
C52 C 0.8496(3) 1.39768(15) 0.17081(14) 0.0310(6) Uani 1 1 d . . .
C45 C 0.4615(3) 1.00628(16) 0.35821(14) 0.0313(6) Uani 1 1 d . . .
C40 C 0.8700(3) 1.14833(16) 0.49938(14) 0.0334(6) Uani 1 1 d . . .

loop_
_atom_site_aniso_label
_atom_site_aniso_U_11
_atom_site_aniso_U_22
_atom_site_aniso_U_33
_atom_site_aniso_U_23
_atom_site_aniso_U_13
_atom_site_aniso_U_12
Se1 0.02409(13) 0.02626(12) 0.03186(14) -0.01345(10) -0.00334(10) 0.00024(9)
F74 0.0221(7) 0.0341(8) 0.0330(8) -0.0152(6) -0.0090(6) 0.0064(6)
F78 0.0271(8) 0.0331(8) 0.0322(8) -0.0154(6) -0.0123(6) 0.0071(6)
F72 0.0275(8) 0.0294(8) 0.0432(9) -0.0091(7) -0.0101(7) 0.0052(6)
F80 0.0469(10) 0.0322(8) 0.0229(7) -0.0083(6) -0.0040(7) 0.0066(7)
F76 0.0401(9) 0.0480(9) 0.0353(9) -0.0267(7) -0.0065(7) 0.0098(7)
F77 0.0261(8) 0.0365(8) 0.0419(9) -0.0205(7) -0.0080(7) 0.0112(6)
F66 0.0307(8) 0.0340(8) 0.0485(10) -0.0200(7) -0.0067(7) -0.0015(6)
F68 0.0341(9) 0.0298(8) 0.0400(9) -0.0060(7) -0.0082(7) 0.0098(6)
F75 0.0354(9) 0.0468(9) 0.0322(8) -0.0204(7) -0.0137(7) 0.0069(7)
F81 0.0527(11) 0.0419(9) 0.0360(9) -0.0205(7) -0.0042(8) 0.0179(8)
F84 0.0321(8) 0.0288(7) 0.0304(8) -0.0082(6) 0.0019(6) 0.0008(6)
F70 0.0574(12) 0.0349(9) 0.0593(12) -0.0069(8) 0.0085(9) -0.0174(8)
F82 0.0624(12) 0.0287(8) 0.0454(10) -0.0133(7) -0.0152(9) 0.0211(8)
N2 0.0270(11) 0.0214(10) 0.0270(11) -0.0079(8) -0.0042(9) 0.0011(8)
F83 0.0598(11) 0.0269(8) 0.0344(9) -0.0008(7) -0.0055(8) 0.0016(7)
F69 0.0614(12) 0.0236(8) 0.0479(10) -0.0005(7) -0.0071(9) 0.0035(7)
F62 0.0606(12) 0.0544(11) 0.0287(9) -0.0136(8) -0.0126(8) 0.0084(9)
F71 0.0296(9) 0.0452(10) 0.0668(12) -0.0164(9) -0.0004(8) -0.0058(7)
N1 0.0285(12) 0.0273(10) 0.0294(11) -0.0109(9) -0.0014(9) 0.0006(9)
F65 0.0334(10) 0.0724(13) 0.1053(17) -0.0556(13) -0.0210(11) -0.0003(9)
C67 0.0293(13) 0.0249(12) 0.0222(12) -0.0099(9) -0.0041(10) 0.0029(10)
C73 0.0242(12) 0.0193(11) 0.0249(12) -0.0076(9) -0.0043(9) -0.0007(9)
C2 0.0263(13) 0.0282(13) 0.0328(14) -0.0098(10) -0.0025(11) -0.0021(10)
C80 0.0313(14) 0.0259(12) 0.0247(12) -0.0090(10) -0.0085(10) 0.0028(10)
C78 0.0248(12) 0.0228(11) 0.0259(12) -0.0079(9) -0.0079(10) -0.0006(9)
C74 0.0201(12) 0.0233(11) 0.0298(13) -0.0098(10) -0.0047(10) 0.0031(9)
C84 0.0247(13) 0.0278(12) 0.0272(12) -0.0111(10) -0.0037(10) -0.0006(10)
F63 0.0881(17) 0.1151(19) 0.0469(12) -0.0388(13) -0.0403(12) 0.0245(14)
C82 0.0361(15) 0.0236(12) 0.0382(15) -0.0145(11) -0.0147(12) 0.0096(10)
B21 0.0240(14) 0.0250(13) 0.0251(13) -0.0091(11) -0.0065(11) 0.0038(11)
C83 0.0377(15) 0.0228(12) 0.0283(13) -0.0053(10) -0.0099(11) -0.0002(10)
C77 0.0215(12) 0.0232(11) 0.0318(13) -0.0104(10) -0.0047(10) 0.0044(9)
C76 0.0292(13) 0.0280(12) 0.0254(12) -0.0133(10) -0.0025(10) 0.0007(10)
C1 0.0253(13) 0.0276(12) 0.0351(14) -0.0101(11) -0.0021(11) -0.0005(10)
C62 0.0428(18) 0.0466(17) 0.0370(16) -0.0211(13) -0.0161(13) 0.0131(14)
C33 0.0301(14) 0.0211(11) 0.0361(14) -0.0100(10) -0.0066(11) 0.0052(10)
C72 0.0307(14) 0.0259(12) 0.0273(13) -0.0079(10) -0.0037(11) 0.0041(10)
C81 0.0323(14) 0.0317(13) 0.0293(13) -0.0174(11) -0.0069(11) 0.0075(11)
C79 0.0215(12) 0.0249(11) 0.0271(12) -0.0120(10) -0.0057(10) 0.0005(9)
C75 0.0269(13) 0.0287(12) 0.0258(12) -0.0107(10) -0.0086(10) -0.0005(10)
C68 0.0282(14) 0.0290(13) 0.0286(13) -0.0089(10) -0.0038(10) 0.0053(10)
C66 0.0293(14) 0.0362(14) 0.0466(16) -0.0262(13) -0.0149(12) 0.0104(11)
C70 0.0416(17) 0.0306(14) 0.0358(15) -0.0089(11) 0.0051(12) -0.0085(12)
C61 0.0319(14) 0.0303(13) 0.0342(14) -0.0180(11) -0.0123(11) 0.0103(11)
C71 0.0286(14) 0.0373(15) 0.0375(15) -0.0135(12) 0.0006(12) -0.0030(11)
C69 0.0461(17) 0.0236(12) 0.0309(14) -0.0055(10) -0.0022(12) 0.0025(11)
C36 0.0365(16) 0.0317(14) 0.0478(17) -0.0129(13) 0.0047(13) 0.0097(12)
F64 0.0652(15) 0.131(2) 0.106(2) -0.0802(18) -0.0545(14) 0.0187(14)
C35 0.0385(16) 0.0286(13) 0.0387(16) -0.0039(11) -0.0071(13) 0.0042(11)
C65 0.0325(16) 0.0509(18) 0.071(2) -0.0418(17) -0.0202(15) 0.0110(13)
C34 0.060(2) 0.0361(16) 0.059(2) -0.0284(15) -0.0229(17) 0.0130(14)
C64 0.044(2) 0.078(2) 0.078(3) -0.056(2) -0.0383(19) 0.0228(18)
C63 0.061(2) 0.073(2) 0.0458(19) -0.0359(18) -0.0316(17) 0.0251(19)
Se22 0.04615(19) 0.04536(17) 0.04025(17) -0.01401(14) 0.00258(14) -0.01578(14)
N22 0.0258(12) 0.0408(13) 0.0357(13) -0.0106(10) -0.0040(10) -0.0006(10)
C22 0.0306(15) 0.0356(15) 0.0430(16) -0.0105(12) -0.0050(12) 0.0038(12)
N21 0.0284(13) 0.0582(16) 0.0384(14) -0.0163(12) -0.0009(10) -0.0009(11)
C23 0.0369(17) 0.065(2) 0.0327(15) -0.0181(14) -0.0025(13) -0.0115(15)
C21 0.0316(15) 0.0440(17) 0.0358(16) -0.0038(13) -0.0021(12) 0.0090(12)
C26 0.065(2) 0.070(2) 0.0341(17) 0.0037(16) -0.0126(16) -0.0292(19)
C25 0.050(2) 0.066(2) 0.054(2) -0.0240(18) -0.0105(16) -0.0123(17)
C24 0.0377(19) 0.125(4) 0.048(2) -0.048(2) 0.0026(16) -0.009(2)
F56 0.0399(9) 0.0267(7) 0.0224(7) -0.0042(6) -0.0039(6) -0.0024(6)
F48 0.0344(8) 0.0338(8) 0.0202(7) -0.0058(6) -0.0037(6) -0.0052(6)
F42 0.0288(8) 0.0360(8) 0.0339(8) -0.0165(7) -0.0036(6) 0.0018(6)
F50 0.0231(8) 0.0286(7) 0.0450(9) -0.0083(7) -0.0050(7) -0.0001(6)
F54 0.0244(8) 0.0326(8) 0.0400(9) -0.0037(7) -0.0094(7) -0.0048(6)
F60 0.0384(9) 0.0323(8) 0.0242(7) -0.0044(6) 0.0030(6) -0.0036(6)
F38 0.0282(8) 0.0353(8) 0.0320(8) -0.0110(6) -0.0084(6) 0.0014(6)
F44 0.0423(9) 0.0414(8) 0.0199(7) -0.0057(6) -0.0023(6) -0.0169(7)
F57 0.0581(11) 0.0262(8) 0.0405(9) -0.0136(7) -0.0214(8) 0.0081(7)
F39 0.0449(10) 0.0373(8) 0.0322(8) -0.0027(7) -0.0197(7) -0.0071(7)
F51 0.0374(9) 0.0276(8) 0.0517(10) -0.0064(7) -0.0120(8) 0.0060(7)
F52 0.0565(11) 0.0228(7) 0.0402(9) -0.0021(6) -0.0135(8) -0.0108(7)
F59 0.0379(9) 0.0542(10) 0.0332(9) -0.0207(8) 0.0126(7) -0.0076(8)
F53 0.0377(9) 0.0382(9) 0.0497(10) -0.0001(7) -0.0126(8) -0.0185(7)
F41 0.0529(11) 0.0482(10) 0.0373(9) -0.0260(8) 0.0003(8) 0.0019(8)
F45 0.0458(10) 0.0601(11) 0.0335(9) -0.0103(8) 0.0084(8) -0.0309(9)
F47 0.0398(10) 0.0568(10) 0.0350(9) -0.0158(8) -0.0163(7) -0.0073(8)
F40 0.0714(13) 0.0572(11) 0.0284(9) -0.0191(8) -0.0152(8) -0.0104(9)
F58 0.0414(10) 0.0475(10) 0.0531(11) -0.0327(8) -0.0053(8) 0.0105(8)
F46 0.0334(9) 0.0667(12) 0.0542(11) -0.0246(9) -0.0048(8) -0.0213(8)
C49 0.0271(13) 0.0238(11) 0.0194(11) -0.0077(9) -0.0042(9) -0.0025(9)
C55 0.0202(12) 0.0275(12) 0.0237(12) -0.0093(9) -0.0038(9) -0.0024(9)
C56 0.0275(13) 0.0296(12) 0.0210(12) -0.0093(10) -0.0053(10) -0.0040(10)
C43 0.0233(12) 0.0223(11) 0.0232(12) -0.0081(9) -0.0027(9) -0.0013(9)
C42 0.0276(13) 0.0249(12) 0.0254(12) -0.0061(10) -0.0049(10) -0.0053(10)
C60 0.0233(12) 0.0269(12) 0.0260(12) -0.0074(10) -0.0040(10) -0.0026(10)
C38 0.0296(13) 0.0205(11) 0.0257(12) -0.0042(9) -0.0046(10) -0.0039(9)
C37 0.0261(13) 0.0215(11) 0.0219(11) -0.0047(9) -0.0021(9) -0.0077(9)
C48 0.0219(12) 0.0248(11) 0.0245(12) -0.0081(9) -0.0019(9) 0.0011(9)
C44 0.0274(13) 0.0288(12) 0.0223(12) -0.0104(10) -0.0029(10) -0.0038(10)
B11 0.0238(14) 0.0231(12) 0.0207(13) -0.0066(10) -0.0028(10) -0.0017(10)
C58 0.0246(13) 0.0376(14) 0.0411(15) -0.0246(12) -0.0076(11) 0.0036(11)
C53 0.0297(14) 0.0332(13) 0.0280(13) -0.0059(11) -0.0060(11) -0.0108(11)
C59 0.0246(13) 0.0409(15) 0.0280(13) -0.0179(11) -0.0002(10) -0.0039(11)
C39 0.0360(15) 0.0274(12) 0.0256(13) -0.0022(10) -0.0118(11) -0.0083(11)
C50 0.0239(13) 0.0283(12) 0.0264(12) -0.0075(10) -0.0041(10) -0.0035(10)
C46 0.0217(13) 0.0395(14) 0.0424(16) -0.0191(12) -0.0016(11) -0.0099(11)
C51 0.0317(14) 0.0257(12) 0.0308(13) -0.0073(10) -0.0089(11) 0.0030(10)
C47 0.0288(14) 0.0355(13) 0.0280(13) -0.0155(11) -0.0089(10) 0.0001(11)
C54 0.0266(13) 0.0285(12) 0.0255(12) -0.0057(10) -0.0072(10) -0.0027(10)
C57 0.0337(14) 0.0246(12) 0.0342(14) -0.0109(10) -0.0153(11) 0.0018(10)
C41 0.0422(16) 0.0280(13) 0.0277(13) -0.0116(11) 0.0019(11) -0.0068(11)
C52 0.0431(16) 0.0227(12) 0.0271(13) -0.0054(10) -0.0086(11) -0.0069(11)
C45 0.0315(14) 0.0344(14) 0.0263(13) -0.0099(11) 0.0032(11) -0.0097(11)
C40 0.0480(17) 0.0321(13) 0.0231(13) -0.0089(11) -0.0084(12) -0.0107(12)

loop_
_atom_type_symbol
_atom_type_description
_atom_type_scat_dispersion_real
_atom_type_scat_dispersion_imag
_atom_type_scat_source
C C .0033 .0016 'International Tables Vol C Tables 4.2.6.8 and 6.1.1.4'
H H .0000 .0000 'International Tables Vol C Tables 4.2.6.8 and 6.1.1.4'
B B .0013 .0007 'International Tables Vol C Tables 4.2.6.8 and 6.1.1.4'
N N .0061 .0033 'International Tables Vol C Tables 4.2.6.8 and 6.1.1.4'
F F .0171 .0103 'International Tables Vol C Tables 4.2.6.8 and 6.1.1.4'
Se Se -.0929 2.2259 'International Tables Vol C Tables 4.2.6.8 and 6.1.1.4'

loop_
_geom_angle_atom_site_label_1
_geom_angle_atom_site_label_2
_geom_angle_atom_site_label_3
_geom_angle
_geom_angle_site_symmetry_1
_geom_angle_site_symmetry_3
_geom_angle_publ_flag
N1 Se1 N2 88.03(10) . . ?
C2 N2 C33 126.8(2) . . ?
C2 N2 Se1 110.51(17) . . ?
C33 N2 Se1 122.70(16) . . ?
C1 N1 Se1 111.20(17) . . ?
C72 C67 C68 112.5(2) . . ?
C72 C67 B21 127.9(2) . . ?
C68 C67 B21 119.2(2) . . ?
C74 C73 C78 112.5(2) . . ?
C74 C73 B21 120.5(2) . . ?
C78 C73 B21 126.5(2) . . ?
N2 C2 C1 113.8(2) . . ?
N2 C2 H32A 123.1 . . ?
C1 C2 H32A 123.1 . . ?
F80 C80 C81 115.0(2) . . ?
F80 C80 C79 119.1(2) . . ?
C81 C80 C79 125.9(2) . . ?
F78 C78 C73 121.2(2) . . ?
F78 C78 C77 114.6(2) . . ?
C73 C78 C77 124.3(2) . . ?
F74 C74 C73 118.8(2) . . ?
F74 C74 C75 115.8(2) . . ?
C73 C74 C75 125.3(2) . . ?
F84 C84 C83 115.3(2) . . ?
F84 C84 C79 121.1(2) . . ?
C83 C84 C79 123.6(2) . . ?
F82 C82 C81 120.2(2) . . ?
F82 C82 C83 121.1(2) . . ?
C81 C82 C83 118.8(2) . . ?
C79 B21 C67 111.6(2) . . ?
C79 B21 C61 102.22(19) . . ?
C67 B21 C61 116.0(2) . . ?
C79 B21 C73 114.6(2) . . ?
C67 B21 C73 100.65(19) . . ?
C61 B21 C73 112.3(2) . . ?
F83 C83 C84 120.1(2) . . ?
F83 C83 C82 119.1(2) . . ?
C84 C83 C82 120.8(2) . . ?
F77 C77 C76 119.0(2) . . ?
F77 C77 C78 120.8(2) . . ?
C76 C77 C78 120.2(2) . . ?
F76 C76 C77 120.3(2) . . ?
F76 C76 C75 121.3(2) . . ?
C77 C76 C75 118.4(2) . . ?
N1 C1 C2 116.5(2) . . ?
N1 C1 H31B 121.8 . . ?
C2 C1 H31B 121.8 . . ?
F62 C62 C61 120.1(3) . . ?
F62 C62 C63 116.2(3) . . ?
C61 C62 C63 123.6(3) . . ?
C35 C33 C36 110.8(2) . . ?
C35 C33 N2 105.6(2) . . ?
C36 C33 N2 107.8(2) . . ?
C35 C33 C34 112.3(2) . . ?
C36 C33 C34 111.3(3) . . ?
N2 C33 C34 108.8(2) . . ?
F72 C72 C71 114.0(2) . . ?
F72 C72 C67 121.4(2) . . ?
C71 C72 C67 124.6(2) . . ?
F81 C81 C82 119.8(2) . . ?
F81 C81 C80 121.9(2) . . ?
C82 C81 C80 118.3(2) . . ?
C84 C79 C80 112.5(2) . . ?
C84 C79 B21 126.7(2) . . ?
C80 C79 B21 120.7(2) . . ?
F75 C75 C76 119.8(2) . . ?
F75 C75 C74 120.9(2) . . ?
C76 C75 C74 119.3(2) . . ?
F68 C68 C69 116.5(2) . . ?
F68 C68 C67 118.7(2) . . ?
C69 C68 C67 124.8(3) . . ?
F66 C66 C65 115.9(3) . . ?
F66 C66 C61 118.7(2) . . ?
C65 C66 C61 125.4(3) . . ?
F70 C70 C71 119.5(3) . . ?
F70 C70 C69 121.5(3) . . ?
C71 C70 C69 119.0(3) . . ?
C62 C61 C66 112.5(3) . . ?
C62 C61 B21 127.8(3) . . ?
C66 C61 B21 119.5(2) . . ?
F71 C71 C70 119.6(2) . . ?
F71 C71 C72 121.1(2) . . ?
C70 C71 C72 119.3(3) . . ?
F69 C69 C68 120.2(3) . . ?
F69 C69 C70 120.0(3) . . ?
C68 C69 C70 119.8(2) . . ?
C33 C36 H36A 109.5 . . ?
C33 C36 H36B 109.5 . . ?
H36A C36 H36B 109.5 . . ?
C33 C36 H36C 109.5 . . ?
H36A C36 H36C 109.5 . . ?
H36B C36 H36C 109.5 . . ?
C33 C35 H35A 109.5 . . ?
C33 C35 H35B 109.5 . . ?
H35A C35 H35B 109.5 . . ?
C33 C35 H35C 109.5 . . ?
H35A C35 H35C 109.5 . . ?
H35B C35 H35C 109.5 . . ?
F65 C65 C64 120.0(3) . . ?
F65 C65 C66 120.6(3) . . ?
C64 C65 C66 119.5(3) . . ?
C33 C34 H34A 109.5 . . ?
C33 C34 H34B 109.5 . . ?
H34A C34 H34B 109.5 . . ?
C33 C34 H34C 109.5 . . ?
H34A C34 H34C 109.5 . . ?
H34B C34 H34C 109.5 . . ?
F64 C64 C65 121.0(4) . . ?
F64 C64 C63 120.8(4) . . ?
C65 C64 C63 118.2(3) . . ?
F63 C63 C64 119.6(3) . . ?
F63 C63 C62 119.5(4) . . ?
C64 C63 C62 120.8(3) . . ?
N21 Se22 N22 90.17(12) . . ?
C22 N22 C23 127.2(3) . . ?
C22 N22 Se22 108.8(2) . . ?
C23 N22 Se22 123.77(19) . . ?
N22 C22 C21 112.9(3) . . ?
N22 C22 H22A 123.5 . . ?
C21 C22 H22A 123.5 . . ?
C21 N21 Se22 109.2(2) . . ?
N22 C23 C26 105.4(3) . . ?
N22 C23 C25 110.3(3) . . ?
C26 C23 C25 111.5(3) . . ?
N22 C23 C24 106.8(3) . . ?
C26 C23 C24 111.8(3) . . ?
C25 C23 C24 110.9(3) . . ?
N21 C21 C22 118.9(3) . . ?
N21 C21 H21A 120.5 . . ?
C22 C21 H21A 120.5 . . ?
C23 C26 H26A 109.5 . . ?
C23 C26 H26B 109.5 . . ?
H26A C26 H26B 109.5 . . ?
C23 C26 H26C 109.5 . . ?
H26A C26 H26C 109.5 . . ?
H26B C26 H26C 109.5 . . ?
C23 C25 H25A 109.5 . . ?
C23 C25 H25B 109.5 . . ?
H25A C25 H25B 109.5 . . ?
C23 C25 H25C 109.5 . . ?
H25A C25 H25C 109.5 . . ?
H25B C25 H25C 109.5 . . ?
C23 C24 H24A 109.5 . . ?
C23 C24 H24B 109.5 . . ?
H24A C24 H24B 109.5 . . ?
C23 C24 H24C 109.5 . . ?
H24A C24 H24C 109.5 . . ?
H24B C24 H24C 109.5 . . ?
C50 C49 C54 113.6(2) . . ?
C50 C49 B11 126.0(2) . . ?
C54 C49 B11 119.7(2) . . ?
C56 C55 C60 112.4(2) . . ?
C56 C55 B11 120.0(2) . . ?
C60 C55 B11 127.4(2) . . ?
F56 C56 C55 118.0(2) . . ?
F56 C56 C57 117.1(2) . . ?
C55 C56 C57 124.9(2) . . ?
C44 C43 C48 112.3(2) . . ?
C44 C43 B11 126.5(2) . . ?
C48 C43 B11 120.8(2) . . ?
F42 C42 C41 115.5(2) . . ?
F42 C42 C37 119.5(2) . . ?
C41 C42 C37 124.9(2) . . ?
F60 C60 C59 115.3(2) . . ?
F60 C60 C55 120.6(2) . . ?
C59 C60 C55 124.2(2) . . ?
F38 C38 C37 121.2(2) . . ?
F38 C38 C39 115.4(2) . . ?
C37 C38 C39 123.4(2) . . ?
C38 C37 C42 113.1(2) . . ?
C38 C37 B11 127.2(2) . . ?
C42 C37 B11 119.5(2) . . ?
F48 C48 C47 115.7(2) . . ?
F48 C48 C43 118.7(2) . . ?
C47 C48 C43 125.5(2) . . ?
F44 C44 C43 120.6(2) . . ?
F44 C44 C45 115.4(2) . . ?
C43 C44 C45 124.0(2) . . ?
C49 B11 C43 114.6(2) . . ?
C49 B11 C37 99.08(18) . . ?
C43 B11 C37 113.22(19) . . ?
C49 B11 C55 113.19(19) . . ?
C43 B11 C55 102.44(19) . . ?
C37 B11 C55 114.9(2) . . ?
F58 C58 C59 120.4(2) . . ?
F58 C58 C57 121.6(2) . . ?
C59 C58 C57 118.0(2) . . ?
F53 C53 C54 121.2(2) . . ?
F53 C53 C52 119.7(2) . . ?
C54 C53 C52 119.2(2) . . ?
F59 C59 C58 118.3(2) . . ?
F59 C59 C60 120.9(2) . . ?
C58 C59 C60 120.8(2) . . ?
F39 C39 C40 119.6(2) . . ?
F39 C39 C38 119.5(2) . . ?
C40 C39 C38 121.0(2) . . ?
F50 C50 C51 114.8(2) . . ?
F50 C50 C49 121.3(2) . . ?
C51 C50 C49 123.8(2) . . ?
F46 C46 C45 121.6(2) . . ?
F46 C46 C47 120.2(3) . . ?
C45 C46 C47 118.2(2) . . ?
F51 C51 C52 120.0(2) . . ?
F51 C51 C50 120.2(2) . . ?
C52 C51 C50 119.8(2) . . ?
F47 C47 C46 119.3(2) . . ?
F47 C47 C48 121.2(2) . . ?
C46 C47 C48 119.5(2) . . ?
F54 C54 C53 116.1(2) . . ?
F54 C54 C49 119.6(2) . . ?
C53 C54 C49 124.3(2) . . ?
F57 C57 C58 119.0(2) . . ?
F57 C57 C56 121.2(2) . . ?
C58 C57 C56 119.8(2) . . ?
F41 C41 C40 119.1(2) . . ?
F41 C41 C42 121.4(3) . . ?
C40 C41 C42 119.5(2) . . ?
F52 C52 C51 120.3(2) . . ?
F52 C52 C53 120.4(2) . . ?
C51 C52 C53 119.3(2) . . ?
F45 C45 C46 119.6(2) . . ?
F45 C45 C44 119.9(2) . . ?
C46 C45 C44 120.5(2) . . ?
F40 C40 C41 120.3(3) . . ?
F40 C40 C39 121.6(3) . . ?
C41 C40 C39 118.1(2) . . ?

loop_
_geom_bond_atom_site_label_1
_geom_bond_atom_site_label_2
_geom_bond_distance
_geom_bond_site_symmetry_2
_geom_bond_publ_flag
Se1 N1 1.787(2) . ?
Se1 N2 1.854(2) . ?
F74 C74 1.355(3) . ?
F78 C78 1.349(3) . ?
F72 C72 1.342(3) . ?
F80 C80 1.337(3) . ?
F76 C76 1.350(3) . ?
F77 C77 1.348(3) . ?
F66 C66 1.349(3) . ?
F68 C68 1.356(3) . ?
F75 C75 1.344(3) . ?
F81 C81 1.349(3) . ?
F84 C84 1.364(3) . ?
F70 C70 1.341(3) . ?
F82 C82 1.338(3) . ?
N2 C2 1.304(3) . ?
N2 C33 1.520(3) . ?
F83 C83 1.333(3) . ?
F69 C69 1.343(3) . ?
F62 C62 1.350(4) . ?
F71 C71 1.349(3) . ?
N1 C1 1.304(3) . ?
F65 C65 1.344(4) . ?
C67 C72 1.384(4) . ?
C67 C68 1.388(3) . ?
C67 B21 1.647(4) . ?
C73 C74 1.383(3) . ?
C73 C78 1.389(3) . ?
C73 B21 1.667(4) . ?
C2 C1 1.423(4) . ?
C2 H32A 0.9500 . ?
C80 C81 1.375(3) . ?
C80 C79 1.393(3) . ?
C78 C77 1.390(3) . ?
C74 C75 1.389(3) . ?
C84 C83 1.371(3) . ?
C84 C79 1.373(3) . ?
F63 C63 1.346(4) . ?
C82 C81 1.357(4) . ?
C82 C83 1.376(4) . ?
B21 C79 1.641(3) . ?
B21 C61 1.648(4) . ?
C77 C76 1.369(4) . ?
C76 C75 1.373(4) . ?
C1 H31B 0.9500 . ?
C62 C61 1.375(4) . ?
C62 C63 1.387(5) . ?
C33 C35 1.515(4) . ?
C33 C36 1.515(4) . ?
C33 C34 1.525(4) . ?
C72 C71 1.376(4) . ?
C68 C69 1.360(4) . ?
C66 C65 1.380(4) . ?
C66 C61 1.381(4) . ?
C70 C71 1.363(4) . ?
C70 C69 1.365(4) . ?
C36 H36A 0.9800 . ?
C36 H36B 0.9800 . ?
C36 H36C 0.9800 . ?
F64 C64 1.340(4) . ?
C35 H35A 0.9800 . ?
C35 H35B 0.9800 . ?
C35 H35C 0.9800 . ?
C65 C64 1.354(5) . ?
C34 H34A 0.9800 . ?
C34 H34B 0.9800 . ?
C34 H34C 0.9800 . ?
C64 C63 1.360(6) . ?
Se22 N21 1.743(3) . ?
Se22 N22 1.847(2) . ?
N22 C22 1.300(4) . ?
N22 C23 1.514(4) . ?
C22 C21 1.413(4) . ?
C22 H22A 0.9500 . ?
N21 C21 1.289(4) . ?
C23 C26 1.516(5) . ?
C23 C25 1.527(5) . ?
C23 C24 1.528(5) . ?
C21 H21A 0.9500 . ?
C26 H26A 0.9800 . ?
C26 H26B 0.9800 . ?
C26 H26C 0.9800 . ?
C25 H25A 0.9800 . ?
C25 H25B 0.9800 . ?
C25 H25C 0.9800 . ?
C24 H24A 0.9800 . ?
C24 H24B 0.9800 . ?
C24 H24C 0.9800 . ?
F56 C56 1.341(3) . ?
F48 C48 1.350(3) . ?
F42 C42 1.349(3) . ?
F50 C50 1.347(3) . ?
F54 C54 1.351(3) . ?
F60 C60 1.340(3) . ?
F38 C38 1.356(3) . ?
F44 C44 1.342(3) . ?
F57 C57 1.332(3) . ?
F39 C39 1.349(3) . ?
F51 C51 1.344(3) . ?
F52 C52 1.330(3) . ?
F59 C59 1.351(3) . ?
F53 C53 1.346(3) . ?
F41 C41 1.352(3) . ?
F45 C45 1.330(3) . ?
F47 C47 1.349(3) . ?
F40 C40 1.336(3) . ?
F58 C58 1.351(3) . ?
F46 C46 1.341(3) . ?
C49 C50 1.377(3) . ?
C49 C54 1.393(3) . ?
C49 B11 1.643(3) . ?
C55 C56 1.379(3) . ?
C55 C60 1.382(3) . ?
C55 B11 1.653(4) . ?
C56 C57 1.384(4) . ?
C43 C44 1.382(3) . ?
C43 C48 1.384(3) . ?
C43 B11 1.647(4) . ?
C42 C41 1.378(4) . ?
C42 C37 1.401(3) . ?
C60 C59 1.381(4) . ?
C38 C37 1.382(4) . ?
C38 C39 1.384(4) . ?
C37 B11 1.651(4) . ?
C48 C47 1.372(4) . ?
C44 C45 1.385(4) . ?
C58 C59 1.354(4) . ?
C58 C57 1.365(4) . ?
C53 C54 1.365(4) . ?
C53 C52 1.372(4) . ?
C39 C40 1.380(4) . ?
C50 C51 1.376(3) . ?
C46 C45 1.364(4) . ?
C46 C47 1.364(4) . ?
C51 C52 1.363(4) . ?
C41 C40 1.368(4) . ?

loop_
_geom_torsion_atom_site_label_1
_geom_torsion_atom_site_label_2
_geom_torsion_atom_site_label_3
_geom_torsion_atom_site_label_4
_geom_torsion
_geom_torsion_site_symmetry_1
_geom_torsion_site_symmetry_2
_geom_torsion_site_symmetry_3
_geom_torsion_site_symmetry_4
_geom_torsion_publ_flag
N1 Se1 N2 C2 -0.21(18) . . . . ?
N1 Se1 N2 C33 178.81(19) . . . . ?
N2 Se1 N1 C1 0.22(19) . . . . ?
C33 N2 C2 C1 -178.8(2) . . . . ?
Se1 N2 C2 C1 0.1(3) . . . . ?
C74 C73 C78 F78 178.5(2) . . . . ?
B21 C73 C78 F78 6.4(4) . . . . ?
C74 C73 C78 C77 -1.0(3) . . . . ?
B21 C73 C78 C77 -173.1(2) . . . . ?
C78 C73 C74 F74 -177.0(2) . . . . ?
B21 C73 C74 F74 -4.4(3) . . . . ?
C78 C73 C74 C75 1.5(3) . . . . ?
B21 C73 C74 C75 174.1(2) . . . . ?
C72 C67 B21 C79 -17.9(3) . . . . ?
C68 C67 B21 C79 170.0(2) . . . . ?
C72 C67 B21 C61 -134.4(3) . . . . ?
C68 C67 B21 C61 53.4(3) . . . . ?
C72 C67 B21 C73 104.1(3) . . . . ?
C68 C67 B21 C73 -68.0(3) . . . . ?
C74 C73 B21 C79 50.3(3) . . . . ?
C78 C73 B21 C79 -138.2(2) . . . . ?
C74 C73 B21 C67 -69.7(3) . . . . ?
C78 C73 B21 C67 101.9(3) . . . . ?
C74 C73 B21 C61 166.3(2) . . . . ?
C78 C73 B21 C61 -22.1(3) . . . . ?
F84 C84 C83 F83 1.2(4) . . . . ?
C79 C84 C83 F83 -178.1(2) . . . . ?
F84 C84 C83 C82 179.8(2) . . . . ?
C79 C84 C83 C82 0.5(4) . . . . ?
F82 C82 C83 F83 -1.5(4) . . . . ?
C81 C82 C83 F83 176.8(2) . . . . ?
F82 C82 C83 C84 180.0(2) . . . . ?
C81 C82 C83 C84 -1.8(4) . . . . ?
F78 C78 C77 F77 0.2(3) . . . . ?
C73 C78 C77 F77 179.8(2) . . . . ?
F78 C78 C77 C76 -179.0(2) . . . . ?
C73 C78 C77 C76 0.6(4) . . . . ?
F77 C77 C76 F76 -0.2(4) . . . . ?
C78 C77 C76 F76 179.0(2) . . . . ?
F77 C77 C76 C75 -179.7(2) . . . . ?
C78 C77 C76 C75 -0.5(4) . . . . ?
Se1 N1 C1 C2 -0.2(3) . . . . ?
N2 C2 C1 N1 0.0(4) . . . . ?
C2 N2 C33 C35 85.6(3) . . . . ?
Se1 N2 C33 C35 -93.3(2) . . . . ?
C2 N2 C33 C36 -155.9(3) . . . . ?
Se1 N2 C33 C36 25.2(3) . . . . ?
C2 N2 C33 C34 -35.1(4) . . . . ?
Se1 N2 C33 C34 146.0(2) . . . . ?
C68 C67 C72 F72 176.8(2) . . . . ?
B21 C67 C72 F72 4.3(4) . . . . ?
C68 C67 C72 C71 -1.9(4) . . . . ?
B21 C67 C72 C71 -174.5(3) . . . . ?
F82 C82 C81 F81 0.1(4) . . . . ?
C83 C82 C81 F81 -178.1(2) . . . . ?
F82 C82 C81 C80 178.4(2) . . . . ?
C83 C82 C81 C80 0.1(4) . . . . ?
F80 C80 C81 F81 0.2(4) . . . . ?
C79 C80 C81 F81 -178.7(2) . . . . ?
F80 C80 C81 C82 -178.1(2) . . . . ?
C79 C80 C81 C82 3.1(4) . . . . ?
F84 C84 C79 C80 -176.9(2) . . . . ?
C83 C84 C79 C80 2.3(4) . . . . ?
F84 C84 C79 B21 -0.5(4) . . . . ?
C83 C84 C79 B21 178.7(2) . . . . ?
F80 C80 C79 C84 177.0(2) . . . . ?
C81 C80 C79 C84 -4.2(4) . . . . ?
F80 C80 C79 B21 0.4(4) . . . . ?
C81 C80 C79 B21 179.2(2) . . . . ?
C67 B21 C79 C84 131.8(3) . . . . ?
C61 B21 C79 C84 -103.6(3) . . . . ?
C73 B21 C79 C84 18.2(4) . . . . ?
C67 B21 C79 C80 -52.1(3) . . . . ?
C61 B21 C79 C80 72.5(3) . . . . ?
C73 B21 C79 C80 -165.7(2) . . . . ?
F76 C76 C75 F75 -0.8(4) . . . . ?
C77 C76 C75 F75 178.7(2) . . . . ?
F76 C76 C75 C74 -178.6(2) . . . . ?
C77 C76 C75 C74 0.9(4) . . . . ?
F74 C74 C75 F75 -0.7(3) . . . . ?
C73 C74 C75 F75 -179.3(2) . . . . ?
F74 C74 C75 C76 177.0(2) . . . . ?
C73 C74 C75 C76 -1.5(4) . . . . ?
C72 C67 C68 F68 -177.9(2) . . . . ?
B21 C67 C68 F68 -4.6(3) . . . . ?
C72 C67 C68 C69 1.5(4) . . . . ?
B21 C67 C68 C69 174.8(2) . . . . ?
F62 C62 C61 C66 -178.6(2) . . . . ?
C63 C62 C61 C66 1.7(4) . . . . ?
F62 C62 C61 B21 -3.6(4) . . . . ?
C63 C62 C61 B21 176.8(3) . . . . ?
F66 C66 C61 C62 179.7(2) . . . . ?
C65 C66 C61 C62 -1.1(4) . . . . ?
F66 C66 C61 B21 4.2(3) . . . . ?
C65 C66 C61 B21 -176.6(2) . . . . ?
C79 B21 C61 C62 -105.0(3) . . . . ?
C67 B21 C61 C62 16.7(4) . . . . ?
C73 B21 C61 C62 131.7(3) . . . . ?
C79 B21 C61 C66 69.8(3) . . . . ?
C67 B21 C61 C66 -168.5(2) . . . . ?
C73 B21 C61 C66 -53.5(3) . . . . ?
F70 C70 C71 F71 -0.2(4) . . . . ?
C69 C70 C71 F71 -178.6(3) . . . . ?
F70 C70 C71 C72 178.1(3) . . . . ?
C69 C70 C71 C72 -0.2(4) . . . . ?
F72 C72 C71 F71 0.9(4) . . . . ?
C67 C72 C71 F71 179.7(2) . . . . ?
F72 C72 C71 C70 -177.4(2) . . . . ?
C67 C72 C71 C70 1.4(4) . . . . ?
F68 C68 C69 F69 0.2(4) . . . . ?
C67 C68 C69 F69 -179.2(2) . . . . ?
F68 C68 C69 C70 178.8(2) . . . . ?
C67 C68 C69 C70 -0.6(4) . . . . ?
F70 C70 C69 F69 0.1(4) . . . . ?
C71 C70 C69 F69 178.5(3) . . . . ?
F70 C70 C69 C68 -178.5(3) . . . . ?
C71 C70 C69 C68 -0.1(4) . . . . ?
F66 C66 C65 F65 -0.8(4) . . . . ?
C61 C66 C65 F65 -180.0(2) . . . . ?
F66 C66 C65 C64 179.3(3) . . . . ?
C61 C66 C65 C64 0.1(4) . . . . ?
F65 C65 C64 F64 1.1(5) . . . . ?
C66 C65 C64 F64 -179.0(3) . . . . ?
F65 C65 C64 C63 -179.5(3) . . . . ?
C66 C65 C64 C63 0.5(5) . . . . ?
F64 C64 C63 F63 -0.7(5) . . . . ?
C65 C64 C63 F63 179.9(3) . . . . ?
F64 C64 C63 C62 179.6(3) . . . . ?
C65 C64 C63 C62 0.1(5) . . . . ?
F62 C62 C63 F63 -0.7(4) . . . . ?
C61 C62 C63 F63 178.9(3) . . . . ?
F62 C62 C63 C64 179.0(3) . . . . ?
C61 C62 C63 C64 -1.4(5) . . . . ?
N21 Se22 N22 C22 -1.3(2) . . . . ?
N21 Se22 N22 C23 173.7(2) . . . . ?
C23 N22 C22 C21 -173.5(3) . . . . ?
Se22 N22 C22 C21 1.2(3) . . . . ?
N22 Se22 N21 C21 0.9(2) . . . . ?
C22 N22 C23 C26 -149.5(3) . . . . ?
Se22 N22 C23 C26 36.5(3) . . . . ?
C22 N22 C23 C25 -29.0(4) . . . . ?
Se22 N22 C23 C25 157.0(2) . . . . ?
C22 N22 C23 C24 91.5(4) . . . . ?
Se22 N22 C23 C24 -82.5(3) . . . . ?
Se22 N21 C21 C22 -0.5(3) . . . . ?
N22 C22 C21 N21 -0.6(4) . . . . ?
C60 C55 C56 F56 -176.8(2) . . . . ?
B11 C55 C56 F56 -1.7(3) . . . . ?
C60 C55 C56 C57 2.8(4) . . . . ?
B11 C55 C56 C57 178.0(2) . . . . ?
C56 C55 C60 F60 176.3(2) . . . . ?
B11 C55 C60 F60 1.6(4) . . . . ?
C56 C55 C60 C59 -3.1(4) . . . . ?
B11 C55 C60 C59 -177.9(2) . . . . ?
F38 C38 C37 C42 -177.7(2) . . . . ?
C39 C38 C37 C42 1.8(3) . . . . ?
F38 C38 C37 B11 -3.8(4) . . . . ?
C39 C38 C37 B11 175.7(2) . . . . ?
F42 C42 C37 C38 178.8(2) . . . . ?
C41 C42 C37 C38 -0.6(3) . . . . ?
F42 C42 C37 B11 4.4(3) . . . . ?
C41 C42 C37 B11 -175.0(2) . . . . ?
C44 C43 C48 F48 -178.0(2) . . . . ?
B11 C43 C48 F48 -4.4(3) . . . . ?
C44 C43 C48 C47 1.2(4) . . . . ?
B11 C43 C48 C47 174.8(2) . . . . ?
C48 C43 C44 F44 178.1(2) . . . . ?
B11 C43 C44 F44 4.9(4) . . . . ?
C48 C43 C44 C45 -1.2(4) . . . . ?
B11 C43 C44 C45 -174.3(2) . . . . ?
C50 C49 B11 C43 17.9(3) . . . . ?
C54 C49 B11 C43 -172.2(2) . . . . ?
C50 C49 B11 C37 -102.9(3) . . . . ?
C54 C49 B11 C37 67.0(3) . . . . ?
C50 C49 B11 C55 134.8(2) . . . . ?
C54 C49 B11 C55 -55.2(3) . . . . ?
C44 C43 B11 C49 -132.2(2) . . . . ?
C48 C43 B11 C49 55.2(3) . . . . ?
C44 C43 B11 C37 -19.5(3) . . . . ?
C48 C43 B11 C37 167.9(2) . . . . ?
C44 C43 B11 C55 104.9(3) . . . . ?
C48 C43 B11 C55 -67.8(3) . . . . ?
C38 C37 B11 C49 -105.5(3) . . . . ?
C42 C37 B11 C49 68.1(3) . . . . ?
C38 C37 B11 C43 132.7(2) . . . . ?
C42 C37 B11 C43 -53.7(3) . . . . ?
C38 C37 B11 C55 15.5(3) . . . . ?
C42 C37 B11 C55 -171.0(2) . . . . ?
C56 C55 B11 C49 168.3(2) . . . . ?
C60 C55 B11 C49 -17.4(4) . . . . ?
C56 C55 B11 C43 -67.8(3) . . . . ?
C60 C55 B11 C43 106.5(3) . . . . ?
C56 C55 B11 C37 55.4(3) . . . . ?
C60 C55 B11 C37 -130.2(3) . . . . ?
F58 C58 C59 F59 1.3(4) . . . . ?
C57 C58 C59 F59 -177.6(2) . . . . ?
F58 C58 C59 C60 -179.8(2) . . . . ?
C57 C58 C59 C60 1.3(4) . . . . ?
F60 C60 C59 F59 0.6(4) . . . . ?
C55 C60 C59 F59 -179.9(2) . . . . ?
F60 C60 C59 C58 -178.3(2) . . . . ?
C55 C60 C59 C58 1.2(4) . . . . ?
F38 C38 C39 F39 -1.7(3) . . . . ?
C37 C38 C39 F39 178.8(2) . . . . ?
F38 C38 C39 C40 178.4(2) . . . . ?
C37 C38 C39 C40 -1.1(4) . . . . ?
C54 C49 C50 F50 -179.0(2) . . . . ?
B11 C49 C50 F50 -8.6(4) . . . . ?
C54 C49 C50 C51 -1.1(4) . . . . ?
B11 C49 C50 C51 169.3(2) . . . . ?
F50 C50 C51 F51 1.1(4) . . . . ?
C49 C50 C51 F51 -177.0(2) . . . . ?
F50 C50 C51 C52 179.6(2) . . . . ?
C49 C50 C51 C52 1.6(4) . . . . ?
F46 C46 C47 F47 0.5(4) . . . . ?
C45 C46 C47 F47 179.8(2) . . . . ?
F46 C46 C47 C48 -178.6(2) . . . . ?
C45 C46 C47 C48 0.7(4) . . . . ?
F48 C48 C47 F47 -0.9(3) . . . . ?
C43 C48 C47 F47 179.9(2) . . . . ?
F48 C48 C47 C46 178.2(2) . . . . ?
C43 C48 C47 C46 -1.1(4) . . . . ?
F53 C53 C54 F54 1.9(4) . . . . ?
C52 C53 C54 F54 -178.0(2) . . . . ?
F53 C53 C54 C49 -178.7(2) . . . . ?
C52 C53 C54 C49 1.3(4) . . . . ?
C50 C49 C54 F54 179.0(2) . . . . ?
B11 C49 C54 F54 7.9(3) . . . . ?
C50 C49 C54 C53 -0.4(4) . . . . ?
B11 C49 C54 C53 -171.5(2) . . . . ?
F58 C58 C57 F57 -1.4(4) . . . . ?
C59 C58 C57 F57 177.5(2) . . . . ?
F58 C58 C57 C56 179.5(2) . . . . ?
C59 C58 C57 C56 -1.6(4) . . . . ?
F56 C56 C57 F57 0.0(4) . . . . ?
C55 C56 C57 F57 -179.7(2) . . . . ?
F56 C56 C57 C58 179.1(2) . . . . ?
C55 C56 C57 C58 -0.6(4) . . . . ?
F42 C42 C41 F41 0.5(3) . . . . ?
C37 C42 C41 F41 180.0(2) . . . . ?
F42 C42 C41 C40 179.3(2) . . . . ?
C37 C42 C41 C40 -1.3(4) . . . . ?
F51 C51 C52 F52 -0.5(4) . . . . ?
C50 C51 C52 F52 -179.1(2) . . . . ?
F51 C51 C52 C53 178.0(2) . . . . ?
C50 C51 C52 C53 -0.5(4) . . . . ?
F53 C53 C52 F52 -2.2(4) . . . . ?
C54 C53 C52 F52 177.7(2) . . . . ?
F53 C53 C52 C51 179.2(2) . . . . ?
C54 C53 C52 C51 -0.9(4) . . . . ?
F46 C46 C45 F45 -0.5(4) . . . . ?
C47 C46 C45 F45 -179.8(2) . . . . ?
F46 C46 C45 C44 178.7(2) . . . . ?
C47 C46 C45 C44 -0.6(4) . . . . ?
F44 C44 C45 F45 0.8(4) . . . . ?
C43 C44 C45 F45 -179.9(2) . . . . ?
F44 C44 C45 C46 -178.3(2) . . . . ?
C43 C44 C45 C46 0.9(4) . . . . ?
F41 C41 C40 F40 0.3(4) . . . . ?
C42 C41 C40 F40 -178.5(2) . . . . ?
F41 C41 C40 C39 -179.3(2) . . . . ?
C42 C41 C40 C39 2.0(4) . . . . ?
F39 C39 C40 F40 -0.3(4) . . . . ?
C38 C39 C40 F40 179.6(2) . . . . ?
F39 C39 C40 C41 179.2(2) . . . . ?
C38 C39 C40 C41 -0.9(4) . . . . ?
